data_7203885
loop_
_publ_author_name
'Mois\'es Canle L.'
'William Clegg'
'Ibrahim Demirtas'
'Mark R. J. Elsegood'
'Howard Maskill'

_publ_section_title
;
 Preparations, X-ray crystal structure determinations, and base
 strength measurements of substituted tritylamines
;
_journal_issue 1
_journal_name_full 'J. Chem. Soc., Perkin Trans. 2'
_journal_page_first 85
_journal_page_last 92
_journal_paper_doi 10.1039/a906755h
_journal_year 2000
_chemical_formula_sum 'C21 H19 N O2'
_chemical_formula_weight 317.37
_chemical_name_systematic
;
 ?
;
_space_group_IT_number 19
_symmetry_cell_setting orthorhombic
_symmetry_space_group_name_Hall 'P 2ac 2ab'
_symmetry_space_group_name_H-M 'P 21 21 21'
_atom_sites_solution_hydrogens geom
_atom_sites_solution_primary direct
_atom_sites_solution_secondary difmap
_audit_creation_method SHELXL-97
_cell_angle_alpha 90.00
_cell_angle_beta 90.00
_cell_angle_gamma 90.00
_cell_formula_units_Z 4
_cell_length_a 9.2290(18)
_cell_length_b 9.6725(18)
_cell_length_c 18.700(3)
_cell_measurement_reflns_used 3306
_cell_measurement_temperature 160(2)
_cell_measurement_theta_max 23.51
_cell_measurement_theta_min 2.18
_cell_volume 1669.3(5)
_computing_cell_refinement 'local programs'
_computing_data_collection 'Bruker SMART'
_computing_data_reduction 'Bruker SAINT'
_computing_molecular_graphics 'Bruker SHELXTL'
_computing_publication_material 'SHELXTL and local programs'
_computing_structure_refinement 'Bruker SHELXTL'
_computing_structure_solution 'Bruker SHELXTL'
_diffrn_ambient_temperature 160(2)
_diffrn_measured_fraction_theta_full 1.000
_diffrn_measured_fraction_theta_max 1.000
_diffrn_measurement_device_type 'Bruker SMART CCD diffractometer'
_diffrn_measurement_method '\w rotation with narrow frames'
_diffrn_radiation_monochromator graphite
_diffrn_radiation_source 'fine-focus sealed tube'
_diffrn_radiation_type MoK\a
_diffrn_radiation_wavelength 0.71073
_diffrn_reflns_av_R_equivalents 0.0472
_diffrn_reflns_av_sigmaI/netI 0.0576
_diffrn_reflns_limit_h_max 10
_diffrn_reflns_limit_h_min -10
_diffrn_reflns_limit_k_max 11
_diffrn_reflns_limit_k_min -7
_diffrn_reflns_limit_l_max 21
_diffrn_reflns_limit_l_min -22
_diffrn_reflns_number 8809
_diffrn_reflns_theta_full 24.98
_diffrn_reflns_theta_max 24.98
_diffrn_reflns_theta_min 2.18
_diffrn_standards_decay_% 0
_diffrn_standards_number 0
_exptl_absorpt_coefficient_mu 0.081
_exptl_absorpt_correction_type none
_exptl_crystal_colour Colourless
_exptl_crystal_density_diffrn 1.263
_exptl_crystal_density_method 'not measured'
_exptl_crystal_description Block
_exptl_crystal_F_000 672
_exptl_crystal_size_max 0.38
_exptl_crystal_size_mid 0.14
_exptl_crystal_size_min 0.12
_refine_diff_density_max 0.226
_refine_diff_density_min -0.234
_refine_diff_density_rms 0.043
_refine_ls_abs_structure_details 'Flack H D (1983), Acta Cryst. A39, 876-881'
_refine_ls_abs_structure_Flack 4(3)
_refine_ls_extinction_coef 0.028(4)
_refine_ls_extinction_expression Fc^*^=kFc[1+0.001xFc^2^\l^3^/sin(2\q)]^-1/4^
_refine_ls_extinction_method SHELXL
_refine_ls_goodness_of_fit_ref 1.035
_refine_ls_hydrogen_treatment mixed
_refine_ls_matrix_type full
_refine_ls_number_parameters 264
_refine_ls_number_reflns 2939
_refine_ls_number_restraints 10
_refine_ls_restrained_S_all 1.035
_refine_ls_R_factor_all 0.0976
_refine_ls_R_factor_gt 0.0598
_refine_ls_shift/su_max 0.000
_refine_ls_shift/su_mean 0.000
_refine_ls_structure_factor_coef Fsqd
_refine_ls_weighting_details 'calc w=1/[\s^2^(Fo^2^)+(0.0793P)^2^+0.2422P] where P=(Fo^2^+2Fc^2^)/3'
_refine_ls_weighting_scheme calc
_refine_ls_wR_factor_gt 0.1385
_refine_ls_wR_factor_ref 0.1575
_reflns_number_gt 1964
_reflns_number_total 2939
_reflns_threshold_expression >2sigma(I)
_cod_data_source_file a906755h.txt
_cod_data_source_block 1d
_cod_original_sg_symbol_H-M P2(1)2(1)2(1)
_cod_database_code 7203885

loop_
_symmetry_equiv_pos_as_xyz
'x, y, z'
'-x+1/2, -y, z+1/2'
'-x, y+1/2, -z+1/2'
'x+1/2, -y+1/2, -z'

loop_
_atom_site_label
_atom_site_type_symbol
_atom_site_fract_x
_atom_site_fract_y
_atom_site_fract_z
_atom_site_U_iso_or_equiv
_atom_site_adp_type
_atom_site_occupancy
_atom_site_symmetry_multiplicity
_atom_site_calc_flag
_atom_site_refinement_flags
_atom_site_disorder_assembly
_atom_site_disorder_group
C1 C 0.4214(4) 0.4659(3) 0.86850(17) 0.0531(10) Uani 1 1 d D . .
N1 N 0.3729(7) 0.3881(6) 0.9370(3) 0.0295(15) Uani 0.546(6) 1 d PD A 1
H1A H 0.4006 0.4385 0.9764 0.035 Uiso 0.546(6) 1 calc PR A 1
H1B H 0.2734 0.3820 0.9373 0.035 Uiso 0.546(6) 1 calc PR A 1
C2 C 0.4347(6) 0.2474(7) 0.9424(3) 0.0354(16) Uani 0.546(6) 1 d PD A 1
H2A H 0.4760 0.2197 0.8957 0.043 Uiso 0.546(6) 1 calc PR A 1
H2B H 0.3573 0.1808 0.9550 0.043 Uiso 0.546(6) 1 calc PR A 1
C3 C 0.551(2) 0.2450(19) 0.9984(11) 0.058(6) Uani 0.546(6) 1 d PD A 1
O1 O 0.5581(5) 0.3455(5) 1.0423(2) 0.0498(17) Uani 0.546(6) 1 d PD A 1
O2 O 0.6135(5) 0.1296(5) 1.0074(4) 0.0497(15) Uani 0.546(6) 1 d PD A 1
N1A N 0.4106(9) 0.3376(8) 0.9181(4) 0.037(2) Uani 0.454(6) 1 d PD A 2
H1A1 H 0.3154 0.3094 0.9189 0.044 Uiso 0.454(6) 1 calc PR A 2
H1B2 H 0.4636 0.2674 0.8976 0.044 Uiso 0.454(6) 1 calc PR A 2
C2A C 0.4603(7) 0.3536(7) 0.9939(3) 0.037(2) Uani 0.454(6) 1 d PD A 2
H2A1 H 0.3773 0.3420 1.0268 0.045 Uiso 0.454(6) 1 calc PR A 2
H2B2 H 0.5012 0.4472 1.0011 0.045 Uiso 0.454(6) 1 calc PR A 2
C3A C 0.573(2) 0.2465(19) 1.0092(10) 0.029(4) Uani 0.454(6) 1 d PD A 2
O1A O 0.6527(5) 0.2674(5) 1.0647(2) 0.0444(17) Uani 0.454(6) 1 d PD A 2
O2A O 0.6051(6) 0.1601(7) 0.9607(4) 0.0415(15) Uani 0.454(6) 1 d PD A 2
C4 C 0.3334(5) 0.4240(3) 0.80241(18) 0.0589(11) Uani 1 1 d . A .
C5 C 0.3229(5) 0.5147(4) 0.74616(18) 0.0659(12) Uani 1 1 d . . .
H5 H 0.3699 0.6019 0.7489 0.079 Uiso 1 1 calc R A .
C6 C 0.2442(6) 0.4804(7) 0.6853(2) 0.0940(18) Uani 1 1 d . A .
H6 H 0.2392 0.5435 0.6465 0.113 Uiso 1 1 calc R . .
C7 C 0.1739(6) 0.3561(7) 0.6810(3) 0.109(2) Uani 1 1 d . . .
H7 H 0.1188 0.3333 0.6398 0.131 Uiso 1 1 calc R A .
C8 C 0.1832(6) 0.2681(5) 0.7348(3) 0.117(2) Uani 1 1 d . A .
H8 H 0.1359 0.1812 0.7311 0.140 Uiso 1 1 calc R . .
C9 C 0.2597(6) 0.2987(4) 0.7961(3) 0.100(2) Uani 1 1 d . . .
H9 H 0.2621 0.2340 0.8343 0.119 Uiso 1 1 calc R A .
C10 C 0.5867(4) 0.4547(3) 0.85503(17) 0.0542(10) Uani 1 1 d . A .
C11 C 0.6840(5) 0.5017(4) 0.90656(19) 0.0602(10) Uani 1 1 d . . .
H11 H 0.6484 0.5475 0.9479 0.072 Uiso 1 1 calc R A .
C12 C 0.8327(5) 0.4828(4) 0.8984(2) 0.0649(12) Uani 1 1 d . A .
H12 H 0.8973 0.5132 0.9346 0.078 Uiso 1 1 calc R . .
C13 C 0.8861(5) 0.4200(4) 0.8379(2) 0.0714(12) Uani 1 1 d . . .
H13 H 0.9874 0.4077 0.8317 0.086 Uiso 1 1 calc R A .
C14 C 0.7905(5) 0.3753(4) 0.7864(2) 0.0750(13) Uani 1 1 d . A .
H14 H 0.8267 0.3321 0.7444 0.090 Uiso 1 1 calc R . .
C15 C 0.6415(5) 0.3924(4) 0.7946(2) 0.0664(12) Uani 1 1 d . . .
H15 H 0.5774 0.3609 0.7584 0.080 Uiso 1 1 calc R A .
C16 C 0.3726(4) 0.6095(4) 0.89157(18) 0.0585(11) Uani 1 1 d . A .
C17 C 0.4553(4) 0.7273(4) 0.87966(16) 0.0520(9) Uani 1 1 d . . .
H17 H 0.5503 0.7187 0.8606 0.062 Uiso 1 1 calc R A .
C18 C 0.4008(5) 0.8570(4) 0.89522(19) 0.0626(11) Uani 1 1 d . A .
H18 H 0.4597 0.9362 0.8877 0.075 Uiso 1 1 calc R . .
C19 C 0.2621(5) 0.8730(5) 0.9215(2) 0.0906(16) Uani 1 1 d . . .
H19 H 0.2249 0.9626 0.9313 0.109 Uiso 1 1 calc R A .
C20 C 0.1790(6) 0.7584(6) 0.9332(3) 0.116(2) Uani 1 1 d . A .
H20 H 0.0835 0.7687 0.9515 0.139 Uiso 1 1 calc R . .
C21 C 0.2319(5) 0.6285(5) 0.9190(2) 0.0982(19) Uani 1 1 d . . .
H21 H 0.1724 0.5501 0.9278 0.118 Uiso 1 1 calc R A .

loop_
_atom_site_aniso_label
_atom_site_aniso_U_11
_atom_site_aniso_U_22
_atom_site_aniso_U_33
_atom_site_aniso_U_23
_atom_site_aniso_U_13
_atom_site_aniso_U_12
C1 0.071(3) 0.050(2) 0.0390(17) -0.0011(15) -0.0047(17) -0.0261(19)
N1 0.026(3) 0.031(3) 0.032(3) -0.001(2) 0.001(3) -0.007(3)
C2 0.030(3) 0.032(3) 0.044(3) 0.006(3) -0.009(3) -0.001(3)
C3 0.048(8) 0.068(12) 0.057(10) 0.021(8) -0.010(6) -0.015(7)
O1 0.041(3) 0.054(3) 0.055(3) -0.009(2) -0.009(2) -0.009(2)
O2 0.031(2) 0.054(4) 0.064(4) 0.000(3) -0.009(3) -0.001(2)
N1A 0.030(4) 0.045(6) 0.035(4) -0.013(4) 0.004(3) 0.004(4)
C2A 0.032(4) 0.043(4) 0.037(4) -0.007(3) -0.005(3) 0.006(3)
C3A 0.049(9) 0.030(8) 0.009(5) -0.013(4) -0.009(5) 0.012(6)
O1A 0.031(3) 0.059(3) 0.043(3) -0.003(3) 0.000(2) 0.005(3)
O2A 0.036(3) 0.040(3) 0.049(4) -0.011(3) 0.002(3) 0.005(3)
C4 0.091(3) 0.0349(18) 0.051(2) -0.0121(16) -0.025(2) 0.0066(19)
C5 0.097(3) 0.059(2) 0.042(2) -0.0051(18) 0.003(2) 0.023(2)
C6 0.122(4) 0.123(4) 0.037(2) -0.002(3) -0.008(2) 0.074(4)
C7 0.117(5) 0.123(4) 0.088(4) -0.069(4) -0.052(3) 0.081(4)
C8 0.143(5) 0.055(3) 0.152(5) -0.044(3) -0.111(4) 0.036(3)
C9 0.139(4) 0.035(2) 0.125(4) 0.000(2) -0.098(4) -0.011(3)
C10 0.082(3) 0.0352(17) 0.0456(19) -0.0026(15) -0.0026(19) -0.0223(18)
C11 0.075(3) 0.046(2) 0.060(2) -0.0019(17) -0.013(2) -0.017(2)
C12 0.082(3) 0.050(2) 0.063(3) 0.0076(19) -0.012(2) -0.023(2)
C13 0.080(3) 0.057(2) 0.077(3) -0.002(2) 0.006(2) -0.027(2)
C14 0.094(4) 0.062(3) 0.069(3) -0.015(2) 0.015(2) -0.029(2)
C15 0.078(3) 0.062(3) 0.058(2) -0.0149(19) 0.004(2) -0.037(2)
C16 0.071(3) 0.061(2) 0.0434(19) -0.0226(17) 0.0194(18) -0.032(2)
C17 0.059(2) 0.050(2) 0.0470(18) -0.0144(17) 0.0086(16) -0.0146(18)
C18 0.067(3) 0.060(2) 0.061(2) -0.0266(19) 0.023(2) -0.011(2)
C19 0.094(4) 0.089(3) 0.089(3) -0.057(3) 0.044(3) -0.017(3)
C20 0.098(4) 0.128(4) 0.122(4) -0.088(4) 0.076(3) -0.052(4)
C21 0.100(4) 0.108(4) 0.087(3) -0.065(3) 0.056(3) -0.067(3)

loop_
_atom_type_symbol
_atom_type_description
_atom_type_scat_dispersion_real
_atom_type_scat_dispersion_imag
_atom_type_scat_source
C C 0.0033 0.0016 'International Tables Vol C Tables 4.2.6.8 and 6.1.1.4'
H H 0.0000 0.0000 'International Tables Vol C Tables 4.2.6.8 and 6.1.1.4'
N N 0.0061 0.0033 'International Tables Vol C Tables 4.2.6.8 and 6.1.1.4'
O O 0.0106 0.0060 'International Tables Vol C Tables 4.2.6.8 and 6.1.1.4'

loop_
_geom_angle_atom_site_label_1
_geom_angle_atom_site_label_2
_geom_angle_atom_site_label_3
_geom_angle
_geom_angle_site_symmetry_1
_geom_angle_site_symmetry_3
_geom_angle_publ_flag
C16 C1 C4 108.2(3) . . ?
C16 C1 C10 113.6(3) . . ?
C4 C1 C10 111.8(3) . . ?
C16 C1 N1 97.1(3) . . ?
C4 C1 N1 112.6(3) . . ?
C10 C1 N1 112.6(4) . . ?
C16 C1 N1A 122.8(4) . . ?
C4 C1 N1A 103.7(4) . . ?
C10 C1 N1A 96.0(4) . . ?
N1 C1 N1A 25.9(2) . . ?
C2 N1 C1 113.1(5) . . ?
N1 C2 C3 109.7(7) . . ?
O2 C3 O1 124.1(12) . . ?
O2 C3 C2 115.7(11) . . ?
O1 C3 C2 118.5(9) . . ?
C2A N1A C1 117.6(6) . . ?
N1A C2A C3A 108.8(7) . . ?
O2A C3A O1A 123.3(12) . . ?
O2A C3A C2A 118.7(11) . . ?
O1A C3A C2A 116.3(7) . . ?
C5 C4 C9 117.1(3) . . ?
C5 C4 C1 119.1(3) . . ?
C9 C4 C1 123.8(3) . . ?
C4 C5 C6 120.8(4) . . ?
C7 C6 C5 120.3(4) . . ?
C8 C7 C6 119.4(4) . . ?
C7 C8 C9 121.9(5) . . ?
C8 C9 C4 120.4(4) . . ?
C15 C10 C11 118.3(4) . . ?
C15 C10 C1 121.7(3) . . ?
C11 C10 C1 119.9(3) . . ?
C12 C11 C10 121.0(4) . . ?
C13 C12 C11 120.1(4) . . ?
C12 C13 C14 119.0(5) . . ?
C13 C14 C15 121.2(4) . . ?
C10 C15 C14 120.4(4) . . ?
C17 C16 C21 117.2(4) . . ?
C17 C16 C1 122.7(3) . . ?
C21 C16 C1 119.7(3) . . ?
C18 C17 C16 120.7(4) . . ?
C19 C18 C17 120.9(4) . . ?
C20 C19 C18 119.1(4) . . ?
C19 C20 C21 120.8(4) . . ?
C20 C21 C16 121.2(4) . . ?

loop_
_geom_bond_atom_site_label_1
_geom_bond_atom_site_label_2
_geom_bond_distance
_geom_bond_site_symmetry_2
_geom_bond_publ_flag
C1 C16 1.522(5) . ?
C1 C4 1.534(5) . ?
C1 C10 1.550(5) . ?
C1 N1 1.551(7) . ?
C1 N1A 1.553(8) . ?
N1 C2 1.479(8) . ?
C2 C3 1.497(13) . ?
C3 O2 1.269(12) . ?
C3 O1 1.274(12) . ?
N1A C2A 1.497(9) . ?
C2A C3A 1.498(12) . ?
C3A O2A 1.267(12) . ?
C3A O1A 1.286(12) . ?
C4 C5 1.373(5) . ?
C4 C9 1.395(5) . ?
C5 C6 1.390(6) . ?
C6 C7 1.369(8) . ?
C7 C8 1.319(8) . ?
C8 C9 1.379(6) . ?
C10 C15 1.377(5) . ?
C10 C11 1.393(5) . ?
C11 C12 1.393(6) . ?
C12 C13 1.375(5) . ?
C13 C14 1.376(6) . ?
C14 C15 1.393(6) . ?
C16 C17 1.390(5) . ?
C16 C21 1.408(6) . ?
C17 C18 1.382(5) . ?
C18 C19 1.381(6) . ?
C19 C20 1.365(6) . ?
C20 C21 1.375(7) . ?
